data_4510969
loop_
_publ_author_name
'Thomas, Lynne H.'
'Blagden, Nicholas'
'Gutmann, Matthias J.'
'Kallay, Andras A.'
'Parkin, Andrew'
'Seaton, Colin C.'
'Wilson, Chick C.'

_publ_section_title
;
 Tuning Proton Behavior in a Ternary Molecular Complex
;
_journal_issue 6
_journal_name_full 'Crystal Growth &amp; Design'
_journal_page_first 2770
_journal_paper_doi 10.1021/cg100315u
_journal_volume 10
_journal_year 2010
_chemical_compound_source 'crystallisation from solvent'
_chemical_formula_moiety 'C9 H11 N O2, 0.5(C10 H8 N2), C7 H4 N2 O6'
_chemical_formula_sum 'C21 H19 N4 O8'
_chemical_formula_weight 455.4
_chemical_name_common '3,5-dinitrobenzoic acid - 4,4'-bipyridine - 4-(dimethylamino)benzoic acid'
_chemical_name_systematic '3,5-dinitrobenzoic acid - 4,4'-bipyridine - 4-(dimethylamino)benzoic acid'
_space_group_IT_number 2
_symmetry_cell_setting triclinic
_symmetry_Int_Tables_number 2
_symmetry_space_group_name_Hall '-P 1'
_symmetry_space_group_name_H-M 'P -1'
_atom_sites_solution_hydrogens geom
_atom_sites_solution_primary direct
_atom_sites_solution_secondary difmap
_audit_creation_date 2010-01-06T18:27:29-00:00
_audit_creation_method 'WinGX routine CIF_UPDATE'
_cell_angle_alpha 79.804(2)
_cell_angle_beta 82.447(2)
_cell_angle_gamma 87.681(2)
_cell_formula_units_Z 2
_cell_length_a 7.7483(3)
_cell_length_b 8.6658(3)
_cell_length_c 15.5142(5)
_cell_measurement_reflns_used 12040
_cell_measurement_temperature 200(2)
_cell_measurement_theta_max 27.485
_cell_measurement_theta_min 1
_cell_volume 1016.20(6)
_computing_cell_refinement 'HKL Scalepack (Otwinowski & Minor 1997)'
_computing_data_collection 'Collect (Bruker AXS BV, 1997-2004)'
_computing_data_reduction 'HKL Denzo and Scalepack (Otwinowski & Minor 1997)'
_computing_structure_refinement 'SHELXL-97 (Sheldrick, 2008)'
_diffrn_ambient_pressure 101.325
_diffrn_ambient_temperature 200(2)
_diffrn_detector_area_resol_mean 9
_diffrn_measured_fraction_theta_full 0.985
_diffrn_measured_fraction_theta_max 0.985
_diffrn_measurement_device_type KappaCCD
_diffrn_measurement_method 'CCD rotation images, thick slices'
_diffrn_radiation_monochromator graphite
_diffrn_radiation_probe x-ray
_diffrn_radiation_type MoK\a
_diffrn_radiation_wavelength 0.71073
_diffrn_reflns_av_R_equivalents 0.0285
_diffrn_reflns_av_unetI/netI 0.0303
_diffrn_reflns_limit_h_max 7
_diffrn_reflns_limit_h_min -9
_diffrn_reflns_limit_k_max 11
_diffrn_reflns_limit_k_min -11
_diffrn_reflns_limit_l_max 20
_diffrn_reflns_limit_l_min -20
_diffrn_reflns_number 14532
_diffrn_reflns_theta_full 27.52
_diffrn_reflns_theta_max 27.52
_diffrn_reflns_theta_min 1.34
_diffrn_source 'sealed X-ray tube'
_diffrn_source_type 'Nonius Kappa CCD'
_exptl_absorpt_coefficient_mu 0.116
_exptl_absorpt_correction_type none
_exptl_crystal_colour violet
_exptl_crystal_density_diffrn 1.488
_exptl_crystal_density_method 'not measured'
_exptl_crystal_description prism
_exptl_crystal_F_000 474
_exptl_crystal_recrystallization_method 'co-crystals grown from methanol using the ReactArray Microvate'
_exptl_crystal_size_max 0.3
_exptl_crystal_size_mid 0.2
_exptl_crystal_size_min 0.2
_refine_diff_density_max 0.27
_refine_diff_density_min -0.23
_refine_diff_density_rms 0.038
_refine_ls_extinction_method none
_refine_ls_goodness_of_fit_ref 1.017
_refine_ls_hydrogen_treatment refall
_refine_ls_matrix_type full
_refine_ls_number_parameters 374
_refine_ls_number_reflns 4611
_refine_ls_number_restraints 0
_refine_ls_restrained_S_all 1.017
_refine_ls_R_factor_all 0.0622
_refine_ls_R_factor_gt 0.0439
_refine_ls_shift/su_max 0
_refine_ls_shift/su_mean 0
_refine_ls_structure_factor_coef Fsqd
_refine_ls_weighting_details 'calc w=1/[\s^2^(Fo^2^)+(0.0762P)^2^+0.1895P] where P=(Fo^2^+2Fc^2^)/3'
_refine_ls_weighting_scheme calc
_refine_ls_wR_factor_ref 0.134
_reflns_number_gt 3502
_reflns_number_total 4611
_reflns_threshold_expression >2\s(I)
_cod_data_source_file xrayVT.cif
_cod_data_source_block 200K
_cod_database_code 4510969

loop_
_symmetry_equiv_pos_as_xyz
'x, y, z'
'-x, -y, -z'

loop_
_atom_site_label
_atom_site_fract_x
_atom_site_fract_y
_atom_site_fract_z
_atom_site_U_iso_or_equiv
_atom_site_adp_type
_atom_site_calc_flag
_atom_site_occupancy
_atom_site_type_symbol
H11 0.013(2) 0.782(2) 0.7983(13) 0.053(5) Uiso d 1 H
H3 0.397(2) 0.1727(18) 0.2091(10) 0.035(4) Uiso d 1 H
H12 0.347(2) 1.119(2) 0.6569(12) 0.050(5) Uiso d 1 H
H1 0.586(2) 0.605(2) 0.1155(10) 0.035(4) Uiso d 1 H
H2 0.762(2) 0.2505(18) -0.0094(11) 0.034(4) Uiso d 1 H
H17 0.287(3) 1.245(3) 0.7764(16) 0.093(8) Uiso d 1 H
H13 0.470(2) 0.937(2) 0.5707(12) 0.052(5) Uiso d 1 H
H15 -0.023(4) 1.082(4) 0.913(2) 0.129(11) Uiso d 1 H
H10 0.135(2) 0.605(2) 0.7086(12) 0.054(5) Uiso d 1 H
H7 0.206(3) 1.094(3) 0.3862(14) 0.065(6) Uiso d 1 H
H6 -0.094(3) 0.746(2) 0.5260(15) 0.075(7) Uiso d 1 H
H8 0.327(3) 0.922(2) 0.2995(14) 0.064(6) Uiso d 1 H
H18 0.098(4) 1.292(3) 0.821(2) 0.118(10) Uiso d 1 H
H19 0.131(3) 1.290(3) 0.7183(18) 0.095(8) Uiso d 1 H
H14 -0.016(3) 0.921(3) 0.8986(18) 0.109(9) Uiso d 1 H
H16 -0.142(4) 1.047(4) 0.846(2) 0.126(11) Uiso d 1 H
H5 0.030(3) 0.586(2) 0.4317(13) 0.066(6) Uiso d 1 H
H4 0.294(3) 0.653(3) 0.2942(18) 0.098(8) Uiso d 1 H
H9 0.577(4) 0.605(4) 0.464(2) 0.150(13) Uiso d 1 H
O4 0.26621(15) 0.37068(13) 0.30070(7) 0.0495(3) Uani d 1 O
O8 0.47961(15) -0.06420(12) 0.14673(7) 0.0460(3) Uani d 1 O
O5 0.80900(18) 0.68237(13) -0.01133(9) 0.0643(4) Uani d 1 O
O3 0.36765(18) 0.60822(13) 0.24220(8) 0.0578(4) Uani d 1 O
O7 0.67577(15) -0.02362(13) 0.03289(7) 0.0481(3) Uani d 1 O
O6 0.88702(15) 0.49298(14) -0.08103(7) 0.0516(3) Uani d 1 O
C4 0.69132(18) 0.28436(16) 0.03798(9) 0.0327(3) Uani d 1 C
C5 0.58131(18) 0.18782(15) 0.10004(9) 0.0313(3) Uani d 1 C
N4 0.57895(16) 0.02145(14) 0.09282(8) 0.0364(3) Uani d 1 N
C3 0.69073(17) 0.44013(16) 0.04621(9) 0.0323(3) Uani d 1 C
C2 0.58630(18) 0.50066(17) 0.11226(9) 0.0322(3) Uani d 1 C
C6 0.47434(18) 0.24175(16) 0.16712(9) 0.0324(3) Uani d 1 C
N3 0.80433(16) 0.54639(14) -0.02017(8) 0.0387(3) Uani d 1 N
C1 0.47678(18) 0.39971(16) 0.17322(9) 0.0316(3) Uani d 1 C
C7 0.35844(19) 0.45809(16) 0.24598(9) 0.0356(3) Uani d 1 C
O1 0.33871(18) 0.50504(15) 0.58686(8) 0.0603(4) Uani d 1 O
N1 0.10630(19) 1.07164(17) 0.79348(9) 0.0504(4) Uani d 1 N
C18 0.3760(2) 0.9076(2) 0.61795(10) 0.0437(4) Uani d 1 C
O2 0.51538(18) 0.69434(16) 0.51181(8) 0.0586(3) Uani d 1 O
C16 0.17153(19) 0.96850(18) 0.73994(10) 0.0384(3) Uani d 1 C
C14 0.1810(2) 0.71076(19) 0.69859(10) 0.0412(4) Uani d 1 C
C21 0.1607(3) 1.2343(2) 0.77606(14) 0.0544(4) Uani d 1 C
C15 0.1100(2) 0.81362(19) 0.75220(10) 0.0409(4) Uani d 1 C
C13 0.3164(2) 0.75434(19) 0.63065(10) 0.0406(4) Uani d 1 C
C17 0.3065(2) 1.0119(2) 0.67002(10) 0.0432(4) Uani d 1 C
C19 0.3930(2) 0.6441(2) 0.57429(10) 0.0460(4) Uani d 1 C
C20 -0.0338(3) 1.0307(3) 0.86445(15) 0.0592(5) Uani d 1 C
N2 0.19050(17) 0.74330(14) 0.35924(8) 0.0396(3) Uani d 1 N
C9 -0.0111(2) 0.79073(18) 0.48166(11) 0.0472(4) Uani d 1 C
C10 0.03954(17) 0.94575(16) 0.47044(8) 0.0296(3) Uani d 1 C
C12 0.2387(2) 0.89157(19) 0.34799(11) 0.0441(4) Uani d 1 C
C11 0.1673(2) 0.99572(18) 0.40099(10) 0.0401(4) Uani d 1 C
C8 0.0658(3) 0.69499(19) 0.42488(11) 0.0506(4) Uani d 1 C

loop_
_atom_site_aniso_label
_atom_site_aniso_U_11
_atom_site_aniso_U_22
_atom_site_aniso_U_33
_atom_site_aniso_U_12
_atom_site_aniso_U_13
_atom_site_aniso_U_23
O4 0.0547(7) 0.0388(6) 0.0490(6) -0.0085(5) 0.0206(5) -0.0093(5)
O8 0.0518(7) 0.0331(5) 0.0501(6) -0.0079(5) 0.0074(5) -0.0078(5)
O5 0.0731(9) 0.0308(6) 0.0766(9) -0.0053(6) 0.0286(7) -0.0027(6)
O3 0.0787(9) 0.0337(6) 0.0550(7) -0.0110(6) 0.0317(6) -0.0187(5)
O7 0.0544(7) 0.0400(6) 0.0489(6) 0.0041(5) 0.0091(5) -0.0179(5)
O6 0.0527(7) 0.0538(7) 0.0424(6) -0.0044(5) 0.0156(5) -0.0076(5)
C4 0.0327(7) 0.0336(7) 0.0308(7) 0.0035(6) -0.0005(6) -0.0060(5)
C5 0.0327(7) 0.0279(7) 0.0339(7) 0.0015(5) -0.0045(5) -0.0075(5)
N4 0.0399(7) 0.0313(6) 0.0379(6) -0.0004(5) 0.0001(5) -0.0097(5)
C3 0.0303(7) 0.0324(7) 0.0317(7) 0.0006(5) -0.0012(5) -0.0013(5)
C2 0.0327(7) 0.0288(7) 0.0349(7) 0.0003(5) -0.0030(5) -0.0064(5)
C6 0.0318(7) 0.0328(7) 0.0313(7) -0.0021(6) 0.0003(5) -0.0051(5)
N3 0.0360(7) 0.0344(6) 0.0409(7) 0.0019(5) 0.0041(5) -0.0010(5)
C1 0.0314(7) 0.0319(7) 0.0319(7) -0.0007(5) -0.0020(5) -0.0079(5)
C7 0.0384(8) 0.0320(7) 0.0361(7) -0.0046(6) 0.0020(6) -0.0090(6)
O1 0.0692(8) 0.0508(7) 0.0563(7) -0.0146(6) 0.0139(6) -0.0098(6)
N1 0.0533(8) 0.0468(8) 0.0478(8) -0.0134(6) 0.0103(6) -0.0086(6)
C18 0.0447(9) 0.0541(9) 0.0296(7) -0.0166(7) 0.0009(6) -0.0002(6)
O2 0.0646(8) 0.0640(8) 0.0433(7) -0.0179(6) 0.0143(6) -0.0103(6)
C16 0.0355(7) 0.0446(8) 0.0335(7) -0.0091(6) -0.0045(6) -0.0002(6)
C14 0.0396(8) 0.0423(8) 0.0394(8) -0.0126(7) -0.0025(6) -0.0002(6)
C21 0.0620(12) 0.0449(9) 0.0553(11) -0.0122(9) -0.0028(9) -0.0071(8)
C15 0.0347(8) 0.0455(9) 0.0387(8) -0.0112(6) 0.0010(6) 0.0011(6)
C13 0.0398(8) 0.0487(9) 0.0316(7) -0.0087(7) -0.0036(6) -0.0015(6)
C17 0.0461(9) 0.0461(9) 0.0344(8) -0.0174(7) 0.0001(6) 0.0013(6)
C19 0.0477(9) 0.0536(10) 0.0343(8) -0.0104(8) -0.0011(7) -0.0022(7)
C20 0.0513(11) 0.0638(12) 0.0571(12) -0.0097(9) 0.0141(9) -0.0092(10)
N2 0.0463(7) 0.0361(6) 0.0353(7) -0.0012(5) 0.0060(5) -0.0116(5)
C9 0.0602(10) 0.0363(8) 0.0406(8) -0.0142(7) 0.0194(7) -0.0108(7)
C10 0.0301(7) 0.0318(7) 0.0265(6) -0.0018(5) -0.0010(5) -0.0053(5)
C12 0.0457(9) 0.0416(8) 0.0416(8) -0.0074(7) 0.0156(7) -0.0119(7)
C11 0.0430(8) 0.0342(8) 0.0399(8) -0.0081(6) 0.0118(6) -0.0082(6)
C8 0.0688(11) 0.0344(8) 0.0456(9) -0.0121(8) 0.0161(8) -0.0133(7)

loop_
_atom_type_symbol
_atom_type_description
_atom_type_scat_dispersion_real
_atom_type_scat_dispersion_imag
_atom_type_scat_source
C C 0.0033 0.0016 'International Tables Vol C Tables 4.2.6.8 and 6.1.1.4'
H H 0 0 'International Tables Vol C Tables 4.2.6.8 and 6.1.1.4'
N N 0.0061 0.0033 'International Tables Vol C Tables 4.2.6.8 and 6.1.1.4'
O O 0.0106 0.006 'International Tables Vol C Tables 4.2.6.8 and 6.1.1.4'

loop_
_geom_angle_atom_site_label_1
_geom_angle_atom_site_label_2
_geom_angle_atom_site_label_3
_geom_angle
_geom_angle_site_symmetry_3
C3 C4 C5 116.60(13) .
C6 C5 C4 122.82(13) .
C6 C5 N4 119.37(12) .
C4 C5 N4 117.80(12) .
O8 N4 O7 123.79(12) .
O8 N4 C5 118.12(11) .
O7 N4 C5 118.09(12) .
C4 C3 C2 123.05(13) .
C4 C3 N3 117.73(12) .
C2 C3 N3 119.21(12) .
C3 C2 C1 118.58(13) .
C5 C6 C1 119.00(13) .
O5 N3 O6 123.80(13) .
O5 N3 C3 117.92(12) .
O6 N3 C3 118.27(12) .
C6 C1 C2 119.95(13) .
C6 C1 C7 118.73(12) .
C2 C1 C7 121.32(12) .
O4 C7 O3 125.46(14) .
O4 C7 C1 121.86(13) .
O3 C7 C1 112.68(12) .
C16 N1 C20 121.93(15) .
C16 N1 C21 121.48(14) .
C20 N1 C21 116.25(16) .
C17 C18 C13 121.72(14) .
N1 C16 C17 120.99(14) .
N1 C16 C15 121.98(14) .
C17 C16 C15 117.02(15) .
C15 C14 C13 121.60(15) .
C14 C15 C16 120.80(14) .
C18 C13 C14 117.61(15) .
C18 C13 C19 120.90(14) .
C14 C13 C19 121.48(15) .
C18 C17 C16 121.24(15) .
O1 C19 O2 121.99(16) .
O1 C19 C13 120.30(14) .
O2 C19 C13 117.71(15) .
C12 N2 C8 117.53(13) .
C8 C9 C10 119.76(14) .
C11 C10 C9 116.91(13) .
C11 C10 C10 121.09(15) 2_576
C9 C10 C10 122.00(15) 2_576
N2 C12 C11 123.37(14) .
C12 C11 C10 119.51(14) .
N2 C8 C9 122.90(15) .

loop_
_geom_bond_atom_site_label_1
_geom_bond_atom_site_label_2
_geom_bond_site_symmetry_2
_geom_bond_distance
O4 C7 . 1.2091(18)
O8 N4 . 1.2247(16)
O5 N3 . 1.2127(17)
O3 C7 . 1.2963(18)
O7 N4 . 1.2253(16)
O6 N3 . 1.2197(16)
C4 C3 . 1.378(2)
C4 C5 . 1.382(2)
C5 C6 . 1.3794(19)
C5 N4 . 1.4667(17)
C3 C2 . 1.385(2)
C3 N3 . 1.4747(17)
C2 C1 . 1.3914(19)
C6 C1 . 1.3898(19)
C1 C7 . 1.5044(19)
O1 C19 . 1.266(2)
N1 C16 . 1.364(2)
N1 C20 . 1.447(2)
N1 C21 . 1.456(2)
C18 C17 . 1.365(2)
C18 C13 . 1.396(2)
O2 C19 . 1.2924(19)
C16 C17 . 1.414(2)
C16 C15 . 1.415(2)
C14 C15 . 1.375(2)
C14 C13 . 1.399(2)
C13 C19 . 1.464(2)
N2 C12 . 1.328(2)
N2 C8 . 1.330(2)
C9 C8 . 1.379(2)
C9 C10 . 1.390(2)
C10 C11 . 1.3845(19)
C10 C10 2_576 1.487(3)
C12 C11 . 1.378(2)
